data_7135146
loop_
_publ_author_name
'Chang, Ke-Wei'
'Lai, Ting-Yi'
'Chin, To-Jen'
'Anitha, Mandala'
'Liu, Yi-Hung'
'Ishiwari, Fumitaka'
'Saeki, Akinori'
'Farrell, Jeffrey M.'

_publ_section_title
;
 Facile &#x3c0;-extension of boron-doped polycyclic aromatic hydrocarbons
 by frustrated Lewis pair alkynylation.
;
_journal_name_full 'Chemical communications (Cambridge, England)'
_journal_paper_doi 10.1039/d5cc05480j
_journal_year 2025
_chemical_formula_sum 'C38 H26 B N'
_chemical_formula_weight 507.41
_space_group_crystal_system monoclinic
_space_group_IT_number 14
_space_group_name_Hall '-P 2ybc'
_space_group_name_H-M_alt 'P 1 21/c 1'
_atom_sites_solution_hydrogens geom
_audit_creation_method SHELXL-2019/3
_audit_update_record
;
2025-08-25 deposited with the CCDC.	2025-10-24 downloaded from the CCDC.
;
_cell_angle_alpha 90
_cell_angle_beta 116.3914(9)
_cell_angle_gamma 90
_cell_formula_units_Z 4
_cell_length_a 9.2605(2)
_cell_length_b 31.4635(7)
_cell_length_c 10.1892(2)
_cell_measurement_reflns_used 9965
_cell_measurement_temperature 100(2)
_cell_measurement_theta_max 70.02
_cell_measurement_theta_min 2.81
_cell_volume 2659.39(10)
_computing_cell_refinement 'SAINT V8.40B (Bruker AXS LLC, 2019)'
_computing_data_collection 'Bruker APEX6'
_computing_data_reduction 'SAINT V8.40B (Bruker AXS LLC, 2019)'
_computing_molecular_graphics 'Bruker SHELXTL'
_computing_publication_material 'Bruker SHELXTL'
_computing_structure_refinement 'SHELXL-2019/2 (Sheldrick, 2019)'
_computing_structure_solution 'SHELXT 2018/2 (Sheldrick, 2018)'
_diffrn_ambient_temperature 100(2)
_diffrn_measured_fraction_theta_full 0.994
_diffrn_measured_fraction_theta_max 0.989
_diffrn_measurement_device_type 'Bruker D8 VENTURE, PhotonIII_C28'
_diffrn_measurement_method '\w and \f scans'
_diffrn_radiation_type CuK\a
_diffrn_radiation_wavelength 1.54178
_diffrn_reflns_av_R_equivalents 0.0455
_diffrn_reflns_av_unetI/netI 0.0340
_diffrn_reflns_Laue_measured_fraction_full 0.994
_diffrn_reflns_Laue_measured_fraction_max 0.989
_diffrn_reflns_limit_h_max 11
_diffrn_reflns_limit_h_min -11
_diffrn_reflns_limit_k_max 37
_diffrn_reflns_limit_k_min -37
_diffrn_reflns_limit_l_max 11
_diffrn_reflns_limit_l_min -12
_diffrn_reflns_number 29900
_diffrn_reflns_point_group_measured_fraction_full 0.994
_diffrn_reflns_point_group_measured_fraction_max 0.989
_diffrn_reflns_theta_full 67.679
_diffrn_reflns_theta_max 70.042
_diffrn_reflns_theta_min 2.809
_diffrn_source 'microfocus sealed tube'
_exptl_absorpt_coefficient_mu 0.549
_exptl_absorpt_correction_T_max 1.0000
_exptl_absorpt_correction_T_min 0.8841
_exptl_absorpt_correction_type multi-scan
_exptl_absorpt_process_details
; 
SADABS 2016/2: Krause, L., Herbst-Irmer, R., Sheldrick, G. M., Stalke, D. (2015). 
"Comparison of silver and molybdenum microfocus X-ray sources for 
single-crystal structure determination" 
J. Appl. Cryst. 48, 3-10. 
doi:10.1107/S1600576714022985 
;
_exptl_crystal_colour orange
_exptl_crystal_density_diffrn 1.267
_exptl_crystal_description plate
_exptl_crystal_F_000 1064
_exptl_crystal_size_max 0.180
_exptl_crystal_size_mid 0.120
_exptl_crystal_size_min 0.030
_refine_diff_density_max 0.675
_refine_diff_density_min -0.267
_refine_diff_density_rms 0.052
_refine_ls_extinction_method none
_refine_ls_goodness_of_fit_ref 1.036
_refine_ls_hydrogen_treatment constr
_refine_ls_matrix_type full
_refine_ls_number_parameters 361
_refine_ls_number_reflns 4997
_refine_ls_number_restraints 3
_refine_ls_restrained_S_all 1.040
_refine_ls_R_factor_all 0.0464
_refine_ls_R_factor_gt 0.0430
_refine_ls_shift/su_max 0.007
_refine_ls_shift/su_mean 0.001
_refine_ls_structure_factor_coef Fsqd
_refine_ls_weighting_details 'w=1/[\s^2^(Fo^2^)+(0.0659P)^2^+0.8888P] where P=(Fo^2^+2Fc^2^)/3'
_refine_ls_weighting_scheme calc
_refine_ls_wR_factor_gt 0.1163
_refine_ls_wR_factor_ref 0.1198
_reflns_Friedel_coverage 0.000
_reflns_number_gt 4583
_reflns_number_total 4997
_reflns_threshold_expression 'I > 2\s(I)'
_cod_data_source_file d5cc05480j2.cif
_cod_data_source_block ic22669
_cod_depositor_comments
;
The following automatic conversions were performed:

data item '_exptl_absorpt_correction_type' value 'Multi-Scan' was
changed to 'multi-scan' in accordance with the
/home/data/users/saulius/crontab/automatic-downloads/rss-feeds/RSC/lib/dictionaries/cif_core.dic
dictionary named 'cif_core.dic' version 2.4.2 last updated on
2011-04-26.

Automatic conversion script
Id: cif_fix_values 8170 2020-07-09 18:12:32Z antanas 
;
_cod_original_sg_symbol_H-M 'P 21/c'
_cod_database_code 7135146
_shelx_shelxl_version_number 2019/3
_shelx_space_group_comment
; 
The symmetry employed for this shelxl refinement is uniquely defined 
by the following loop, which should always be used as a source of 
symmetry information in preference to the above space-group names. 
They are only intended as comments. 
;
_shelx_estimated_absorpt_t_min 0.908
_shelx_estimated_absorpt_t_max 0.984

loop_
_space_group_symop_operation_xyz
'x, y, z'
'-x, y+1/2, -z+1/2'
'-x, -y, -z'
'x, -y-1/2, z-1/2'

loop_
_atom_site_label
_atom_site_type_symbol
_atom_site_fract_x
_atom_site_fract_y
_atom_site_fract_z
_atom_site_U_iso_or_equiv
_atom_site_adp_type
_atom_site_occupancy
_atom_site_site_symmetry_order
_atom_site_calc_flag
_atom_site_refinement_flags_posn
_atom_site_refinement_flags_adp
_atom_site_refinement_flags_occupancy
_atom_site_disorder_assembly
_atom_site_disorder_group
N1 N 0.43695(13) 0.70489(3) 1.07282(12) 0.0259(3) Uani 1 1 d . . . . .
B1 B 0.28770(18) 0.54301(5) 0.36926(15) 0.0236(3) Uani 1 1 d . . . . .
C1 C 0.65876(15) 0.57177(4) 0.48147(14) 0.0252(3) Uani 1 1 d . . . . .
H1 H 0.639676 0.560219 0.558485 0.030 Uiso 1 1 calc R U . . .
C2 C 0.79485(16) 0.59630(4) 0.51465(15) 0.0293(3) Uani 1 1 d . . . . .
H2 H 0.870057 0.600573 0.614101 0.035 Uiso 1 1 calc R U . . .
C3 C 0.82236(16) 0.61471(4) 0.40397(16) 0.0302(3) Uani 1 1 d . . . . .
H3 H 0.914932 0.631889 0.427314 0.036 Uiso 1 1 calc R U . . .
C4 C 0.71350(16) 0.60776(4) 0.25916(15) 0.0294(3) Uani 1 1 d . . . . .
H4 H 0.730778 0.620465 0.182729 0.035 Uiso 1 1 calc R U . . .
C5 C 0.57925(16) 0.58230(4) 0.22547(14) 0.0263(3) Uani 1 1 d . . . . .
H5 H 0.506482 0.577326 0.125737 0.032 Uiso 1 1 calc R U . . .
C6 C 0.54919(15) 0.56383(4) 0.33581(14) 0.0231(3) Uani 1 1 d . . . . .
C7 C 0.40569(15) 0.53668(4) 0.30051(13) 0.0229(3) Uani 1 1 d . . . . .
C8 C 0.37231(15) 0.50467(4) 0.20066(14) 0.0243(3) Uani 1 1 d . . . . .
H8 H 0.446625 0.500019 0.161215 0.029 Uiso 1 1 calc R U . . .
C9 C 0.23236(15) 0.47731(4) 0.15041(13) 0.0237(3) Uani 1 1 d . . . . .
C10 C 0.21266(17) 0.44471(4) 0.05220(14) 0.0278(3) Uani 1 1 d . . . . .
H10 H 0.294045 0.439833 0.021233 0.033 Uiso 1 1 calc R U . . .
C11 C 0.07547(18) 0.41885(4) -0.00218(15) 0.0306(3) Uani 1 1 d . . . . .
H11 H 0.065627 0.396346 -0.067781 0.037 Uiso 1 1 calc R U . . .
C12 C -0.04477(17) 0.42588(4) 0.03885(14) 0.0290(3) Uani 1 1 d . . . . .
H12 H -0.138901 0.408695 -0.000664 0.035 Uiso 1 1 calc R U . . .
C13 C -0.02988(16) 0.45861(4) 0.13983(14) 0.0251(3) Uani 1 1 d . . . . .
C14 C -0.15152(16) 0.46633(4) 0.18546(14) 0.0275(3) Uani 1 1 d . . . . .
H14 H -0.247884 0.450024 0.144810 0.033 Uiso 1 1 calc R U . . .
C15 C -0.13184(16) 0.49702(4) 0.28746(15) 0.0279(3) Uani 1 1 d . . . . .
H15 H -0.214005 0.501799 0.317515 0.033 Uiso 1 1 calc R U . . .
C16 C 0.00971(16) 0.52138(4) 0.34746(14) 0.0254(3) Uani 1 1 d . . . . .
H16 H 0.022400 0.542165 0.419411 0.030 Uiso 1 1 calc R U . . .
C17 C 0.13188(15) 0.51611(4) 0.30516(13) 0.0227(3) Uani 1 1 d . . . . .
C18 C 0.11085(15) 0.48417(4) 0.19837(13) 0.0225(3) Uani 1 1 d . . . . .
C19 C 0.31793(15) 0.57496(4) 0.49466(13) 0.0226(3) Uani 1 1 d . . . . .
C20 C 0.33978(15) 0.59804(4) 0.59400(14) 0.0252(3) Uani 1 1 d . . . . .
C21 C 0.36408(15) 0.62580(4) 0.71371(13) 0.0230(3) Uani 1 1 d . . . . .
C22 C 0.23949(15) 0.63385(4) 0.75278(14) 0.0245(3) Uani 1 1 d . . . . .
H22 H 0.136790 0.621274 0.697322 0.029 Uiso 1 1 calc R U . . .
C23 C 0.26264(15) 0.65963(4) 0.87005(14) 0.0240(3) Uani 1 1 d . . . . .
H23 H 0.176161 0.664320 0.894496 0.029 Uiso 1 1 calc R U . . .
C24 C 0.41212(15) 0.67900(4) 0.95354(13) 0.0222(3) Uani 1 1 d . . . . .
C25 C 0.53685(15) 0.67156(4) 0.91367(14) 0.0244(3) Uani 1 1 d . . . . .
H25 H 0.638788 0.684687 0.967560 0.029 Uiso 1 1 calc R U . . .
C26 C 0.51312(15) 0.64540(4) 0.79713(14) 0.0244(3) Uani 1 1 d . . . . .
H26 H 0.599674 0.640563 0.772902 0.029 Uiso 1 1 calc R U . . .
C27 C 0.32452(15) 0.70533(4) 1.13365(13) 0.0234(3) Uani 1 1 d . . . . .
C28 C 0.29660(16) 0.66829(4) 1.19389(14) 0.0276(3) Uani 1 1 d . . . . .
H28 H 0.353054 0.642958 1.195174 0.033 Uiso 1 1 calc R U . . .
C29 C 0.18665(17) 0.66832(5) 1.25195(15) 0.0311(3) Uani 1 1 d . . . . .
H29 H 0.167577 0.642980 1.292506 0.037 Uiso 1 1 calc R U . . .
C30 C 0.10465(16) 0.70516(5) 1.25095(15) 0.0314(3) Uani 1 1 d . . . . .
H30 H 0.027809 0.705026 1.289036 0.038 Uiso 1 1 calc R U . . .
C31 C 0.13500(16) 0.74223(5) 1.19423(15) 0.0308(3) Uani 1 1 d . . . . .
H31 H 0.080302 0.767652 1.195495 0.037 Uiso 1 1 calc R U . . .
C32 C 0.24454(16) 0.74260(4) 1.13555(14) 0.0262(3) Uani 1 1 d . . . . .
H32 H 0.264826 0.768149 1.096895 0.031 Uiso 1 1 calc R U . . .
C33 C 0.55869(15) 0.73724(4) 1.12010(14) 0.0245(3) Uani 1 1 d . . . . .
C34 C 0.68706(17) 0.73521(5) 1.25868(15) 0.0338(3) Uani 1 1 d . . . . .
H34 H 0.697167 0.711971 1.321701 0.041 Uiso 1 1 calc R U . . .
C35 C 0.80168(17) 0.76786(6) 1.30461(17) 0.0420(4) Uani 1 1 d . . . . .
H35 H 0.889924 0.766784 1.399597 0.050 Uiso 1 1 calc R U . . .
C36 C 0.78771(17) 0.80134(5) 1.21382(19) 0.0407(4) Uani 1 1 d . . . . .
H36 H 0.866417 0.823271 1.245910 0.049 Uiso 1 1 calc R U . . .
C37 C 0.66001(19) 0.80329(5) 1.07625(18) 0.0389(4) Uani 1 1 d . . . . .
H37 H 0.650248 0.826605 1.013592 0.047 Uiso 1 1 calc R U . . .
C38 C 0.54575(17) 0.77121(5) 1.02935(15) 0.0320(3) Uani 1 1 d . . . . .
H38 H 0.457884 0.772531 0.934199 0.038 Uiso 1 1 calc R U . . .

loop_
_atom_site_aniso_label
_atom_site_aniso_U_11
_atom_site_aniso_U_22
_atom_site_aniso_U_33
_atom_site_aniso_U_23
_atom_site_aniso_U_13
_atom_site_aniso_U_12
N1 0.0319(6) 0.0258(6) 0.0249(5) -0.0066(4) 0.0170(5) -0.0054(4)
B1 0.0309(7) 0.0204(7) 0.0202(7) 0.0027(5) 0.0120(6) 0.0068(5)
C1 0.0274(6) 0.0249(7) 0.0237(6) 0.0026(5) 0.0118(5) 0.0061(5)
C2 0.0267(7) 0.0310(7) 0.0272(7) -0.0002(5) 0.0091(5) 0.0044(5)
C3 0.0275(7) 0.0260(7) 0.0392(8) 0.0010(6) 0.0165(6) 0.0028(5)
C4 0.0341(7) 0.0279(7) 0.0329(7) 0.0049(5) 0.0210(6) 0.0071(5)
C5 0.0286(6) 0.0283(7) 0.0238(6) 0.0004(5) 0.0133(5) 0.0062(5)
C6 0.0271(6) 0.0206(6) 0.0241(6) 0.0005(5) 0.0135(5) 0.0078(5)
C7 0.0265(6) 0.0221(6) 0.0191(6) 0.0026(5) 0.0092(5) 0.0061(5)
C8 0.0281(6) 0.0261(7) 0.0218(6) 0.0016(5) 0.0138(5) 0.0073(5)
C9 0.0312(7) 0.0209(6) 0.0191(6) 0.0021(5) 0.0112(5) 0.0056(5)
C10 0.0362(7) 0.0259(7) 0.0239(6) -0.0006(5) 0.0157(6) 0.0056(5)
C11 0.0420(8) 0.0232(7) 0.0258(7) -0.0039(5) 0.0143(6) 0.0013(6)
C12 0.0359(7) 0.0239(7) 0.0236(6) 0.0004(5) 0.0101(6) -0.0025(5)
C13 0.0313(7) 0.0218(6) 0.0208(6) 0.0050(5) 0.0103(5) 0.0034(5)
C14 0.0281(7) 0.0267(7) 0.0255(6) 0.0058(5) 0.0100(5) 0.0009(5)
C15 0.0298(7) 0.0302(7) 0.0275(7) 0.0076(5) 0.0162(6) 0.0065(5)
C16 0.0325(7) 0.0237(7) 0.0218(6) 0.0031(5) 0.0138(5) 0.0063(5)
C17 0.0297(6) 0.0200(6) 0.0188(6) 0.0039(5) 0.0112(5) 0.0059(5)
C18 0.0286(6) 0.0202(6) 0.0184(6) 0.0037(5) 0.0101(5) 0.0048(5)
C19 0.0251(6) 0.0249(7) 0.0204(6) 0.0016(5) 0.0124(5) 0.0000(5)
C20 0.0285(6) 0.0236(7) 0.0257(7) 0.0030(5) 0.0140(5) 0.0007(5)
C21 0.0303(7) 0.0199(6) 0.0216(6) 0.0002(5) 0.0138(5) -0.0001(5)
C22 0.0255(6) 0.0243(7) 0.0235(6) -0.0016(5) 0.0107(5) -0.0025(5)
C23 0.0257(6) 0.0251(7) 0.0241(6) -0.0001(5) 0.0138(5) 0.0011(5)
C24 0.0286(6) 0.0197(6) 0.0196(6) 0.0009(5) 0.0119(5) 0.0000(5)
C25 0.0259(6) 0.0247(7) 0.0237(6) -0.0005(5) 0.0121(5) -0.0029(5)
C26 0.0285(6) 0.0246(7) 0.0254(6) 0.0002(5) 0.0167(5) 0.0004(5)
C27 0.0262(6) 0.0266(7) 0.0177(6) -0.0042(5) 0.0101(5) -0.0017(5)
C28 0.0334(7) 0.0250(7) 0.0270(7) -0.0010(5) 0.0158(6) 0.0032(5)
C29 0.0377(7) 0.0315(7) 0.0286(7) -0.0016(6) 0.0188(6) -0.0040(6)
C30 0.0283(7) 0.0405(8) 0.0293(7) -0.0090(6) 0.0163(6) -0.0029(6)
C31 0.0273(7) 0.0317(7) 0.0305(7) -0.0076(6) 0.0102(6) 0.0037(5)
C32 0.0283(7) 0.0247(7) 0.0220(6) -0.0012(5) 0.0079(5) 0.0003(5)
C33 0.0253(6) 0.0267(7) 0.0228(6) -0.0070(5) 0.0119(5) -0.0011(5)
C34 0.0302(7) 0.0401(8) 0.0279(7) -0.0028(6) 0.0101(6) 0.0094(6)
C35 0.0219(7) 0.0576(10) 0.0363(8) -0.0192(7) 0.0036(6) 0.0045(6)
C36 0.0286(7) 0.0428(8) 0.0547(9) -0.0222(7) 0.0221(7) -0.0089(6)
C37 0.0445(9) 0.0345(8) 0.0446(9) -0.0104(7) 0.0262(7) -0.0128(6)
C38 0.0357(7) 0.0326(8) 0.0261(7) -0.0039(6) 0.0124(6) -0.0076(6)

loop_
_atom_type_symbol
_atom_type_description
_atom_type_scat_dispersion_real
_atom_type_scat_dispersion_imag
_atom_type_scat_source
C C 0.0181 0.0091 'International Tables Vol C Tables 4.2.6.8 and 6.1.1.4'
H H 0.0000 0.0000 'International Tables Vol C Tables 4.2.6.8 and 6.1.1.4'
B B 0.0090 0.0039 'International Tables Vol C Tables 4.2.6.8 and 6.1.1.4'
N N 0.0311 0.0180 'International Tables Vol C Tables 4.2.6.8 and 6.1.1.4'

loop_
_geom_angle_atom_site_label_1
_geom_angle_atom_site_label_2
_geom_angle_atom_site_label_3
_geom_angle
_geom_angle_site_symmetry_1
_geom_angle_site_symmetry_3
_geom_angle_publ_flag
C24 N1 C27 120.93(10) . . ?
C24 N1 C33 120.52(10) . . ?
C27 N1 C33 117.58(10) . . ?
C17 B1 C19 119.75(11) . . ?
C17 B1 C7 116.86(11) . . ?
C19 B1 C7 123.38(12) . . ?
C2 C1 C6 120.71(12) . . ?
C1 C2 C3 120.63(13) . . ?
C4 C3 C2 119.35(13) . . ?
C3 C4 C5 120.15(13) . . ?
C4 C5 C6 121.16(12) . . ?
C1 C6 C5 117.96(12) . . ?
C1 C6 C7 120.63(11) . . ?
C5 C6 C7 121.41(11) . . ?
C8 C7 C6 119.15(11) . . ?
C8 C7 B1 117.36(12) . . ?
C6 C7 B1 123.49(11) . . ?
C7 C8 C9 124.96(12) . . ?
C10 C9 C18 119.17(12) . . ?
C10 C9 C8 120.35(12) . . ?
C18 C9 C8 120.46(11) . . ?
C9 C10 C11 121.38(13) . . ?
C12 C11 C10 120.23(12) . . ?
C11 C12 C13 120.56(12) . . ?
C14 C13 C18 118.73(12) . . ?
C14 C13 C12 121.81(12) . . ?
C18 C13 C12 119.46(12) . . ?
C15 C14 C13 120.82(12) . . ?
C14 C15 C16 119.94(12) . . ?
C17 C16 C15 122.16(12) . . ?
C16 C17 C18 117.79(12) . . ?
C16 C17 B1 122.70(11) . . ?
C18 C17 B1 119.51(11) . . ?
C13 C18 C9 119.14(11) . . ?
C13 C18 C17 120.52(12) . . ?
C9 C18 C17 120.34(12) . . ?
C20 C19 B1 177.13(13) . . ?
C19 C20 C21 179.26(14) . . ?
C22 C21 C26 117.49(11) . . ?
C22 C21 C20 120.93(11) . . ?
C26 C21 C20 121.57(11) . . ?
C23 C22 C21 121.45(12) . . ?
C22 C23 C24 120.83(12) . . ?
N1 C24 C23 121.24(11) . . ?
N1 C24 C25 120.76(11) . . ?
C23 C24 C25 118.01(11) . . ?
C26 C25 C24 120.77(11) . . ?
C25 C26 C21 121.44(12) . . ?
C32 C27 C28 119.63(12) . . ?
C32 C27 N1 120.60(12) . . ?
C28 C27 N1 119.76(11) . . ?
C29 C28 C27 120.16(12) . . ?
C30 C29 C28 120.16(13) . . ?
C29 C30 C31 119.75(13) . . ?
C30 C31 C32 120.64(13) . . ?
C31 C32 C27 119.63(12) . . ?
C38 C33 C34 119.82(13) . . ?
C38 C33 N1 120.16(12) . . ?
C34 C33 N1 120.00(12) . . ?
C33 C34 C35 119.12(14) . . ?
C36 C35 C34 120.57(14) . . ?
C35 C36 C37 120.19(14) . . ?
C36 C37 C38 119.86(15) . . ?
C33 C38 C37 120.44(14) . . ?

loop_
_geom_bond_atom_site_label_1
_geom_bond_atom_site_label_2
_geom_bond_distance
_geom_bond_site_symmetry_2
_geom_bond_publ_flag
N1 C24 1.3947(16) . ?
N1 C27 1.4289(16) . ?
N1 C33 1.4342(16) . ?
B1 C17 1.545(2) . ?
B1 C19 1.5503(18) . ?
B1 C7 1.5507(19) . ?
C1 C2 1.3854(19) . ?
C1 C6 1.3985(18) . ?
C2 C3 1.388(2) . ?
C3 C4 1.385(2) . ?
C4 C5 1.388(2) . ?
C5 C6 1.3991(18) . ?
C6 C7 1.4832(18) . ?
C7 C8 1.3658(18) . ?
C8 C9 1.4467(19) . ?
C9 C10 1.3872(18) . ?
C9 C18 1.4285(18) . ?
C10 C11 1.399(2) . ?
C11 C12 1.370(2) . ?
C12 C13 1.4183(18) . ?
C13 C14 1.4176(19) . ?
C13 C18 1.4177(18) . ?
C14 C15 1.3702(19) . ?
C15 C16 1.4024(19) . ?
C16 C17 1.3881(18) . ?
C17 C18 1.4295(17) . ?
C19 C20 1.1877(18) . ?
C20 C21 1.4344(18) . ?
C21 C22 1.4007(18) . ?
C21 C26 1.4016(18) . ?
C22 C23 1.3800(18) . ?
C23 C24 1.4014(18) . ?
C24 C25 1.4040(17) . ?
C25 C26 1.3797(18) . ?
C27 C32 1.3917(18) . ?
C27 C28 1.3938(19) . ?
C28 C29 1.3864(19) . ?
C29 C30 1.383(2) . ?
C30 C31 1.385(2) . ?
C31 C32 1.3877(19) . ?
C33 C38 1.3830(19) . ?
C33 C34 1.3852(19) . ?
C34 C35 1.400(2) . ?
C35 C36 1.370(2) . ?
C36 C37 1.376(2) . ?
C37 C38 1.385(2) . ?
